data_8105715
loop_
_publ_author_name
'Hong, Dong-Feng'
'Chen, Ye'
'Zhu, Wen-Li'

_publ_section_title
;
 The crystal structure of
 poly[diaqua-(\m3-5-nitrobenzene-1,2,3-tricarboxylato-\k 3
 O:O&#x2032;:O&#x2032;)-(\m2-4,4&#x2032;-dipyridylamine-\k 2
 N:N&#x2032;)copper(II)], C38H30Cu3N8O20
;
_journal_issue 3
_journal_name_full 'Zeitschrift f\"ur Kristallographie - New Crystal Structures'
_journal_page_first 429
_journal_page_last 431
_journal_paper_doi 10.1515/ncrs-2022-0040
_journal_volume 237
_journal_year 2022
_chemical_formula_moiety 'C38 H30 Cu3 N8 O20'
_chemical_formula_sum 'C38 H30 Cu3 N8 O20'
_chemical_formula_weight 1109.32
_space_group_crystal_system triclinic
_space_group_IT_number 2
_space_group_name_Hall '-P 1'
_space_group_name_H-M_alt 'P -1'
_atom_sites_solution_hydrogens mixed
_atom_sites_solution_primary dual
_cell_angle_alpha 77.466(3)
_cell_angle_beta 73.915(3)
_cell_angle_gamma 75.794(3)
_cell_formula_units_Z 1
_cell_length_a 7.2659(3)
_cell_length_b 11.7245(3)
_cell_length_c 12.6837(4)
_cell_measurement_reflns_used 6478
_cell_measurement_temperature 290.7(3)
_cell_measurement_theta_max 27.7740
_cell_measurement_theta_min 3.7570
_cell_volume 993.50(6)
_computing_cell_refinement 'CrysAlisPro 1.171.39.46 (Rigaku OD, 2018)'
_computing_data_collection 'CrysAlisPro 1.171.39.46 (Rigaku OD, 2018)'
_computing_data_reduction 'CrysAlisPro 1.171.39.46 (Rigaku OD, 2018)'
_computing_molecular_graphics 'Olex2 (Dolomanov et al., 2009)'
_computing_publication_material 'Olex2 (Dolomanov et al., 2009)'
_computing_structure_refinement 'ShelXL (Sheldrick, 2015)'
_computing_structure_solution 'ShelXT (Sheldrick, 2015)'
_diffrn_ambient_temperature 290.8(3)
_diffrn_detector 'CCD plate'
_diffrn_detector_area_resol_mean 8.0584
_diffrn_detector_type EosS2
_diffrn_measured_fraction_theta_full 0.998
_diffrn_measured_fraction_theta_max 0.998
_diffrn_measurement_details
;
List of Runs (angles in degrees, time in seconds):

  # Type    Start    End  Width  t~exp~   \w     \q     \k     \f   Frames
--------------------------------------------------------------------------
  1  \w    -11.00  16.00   1.00    8.00    --  -13.80 -99.00  30.00   27
  2  \w      0.00  82.00   1.00    8.00    --   14.82  57.00-120.00   82
  3  \w    -52.00  -1.00   1.00    8.00    --   14.82 -77.00-120.00   51
  4  \w     -1.00  78.00   1.00    8.00    --   14.82  57.00 -30.00   79
  5  \w    -20.00  54.00   1.00    8.00    --   14.82 -99.00 150.00   74
  6  \w     21.00  81.00   1.00    8.00    --   14.82  57.00  30.00   60
  7  \w    -14.00  54.00   1.00    8.00    --   14.82 -99.00  60.00   68
  8  \w    -12.00  54.00   1.00    8.00    --   14.82 -99.00 -90.00   66
  9  \w    -50.00  31.00   1.00    8.00    --   14.82 -57.00 -30.00   81
 10  \w      1.00  69.00   1.00    8.00    --   14.82  57.00 150.00   68
;
_diffrn_measurement_device 'four-circle diffractometer'
_diffrn_measurement_device_type 'SuperNova, Single source at offset/far, EosS2'
_diffrn_measurement_method '\w scans'
_diffrn_orient_matrix_type 'CrysAlisPro convention (1999,Acta A55,543-557)'
_diffrn_orient_matrix_UB_11 0.0916696000
_diffrn_orient_matrix_UB_12 0.0120567000
_diffrn_orient_matrix_UB_13 -0.0012811000
_diffrn_orient_matrix_UB_21 -0.0257782000
_diffrn_orient_matrix_UB_22 0.0579840000
_diffrn_orient_matrix_UB_23 -0.0294891000
_diffrn_orient_matrix_UB_31 -0.0409072000
_diffrn_orient_matrix_UB_32 0.0221201000
_diffrn_orient_matrix_UB_33 0.0510394000
_diffrn_radiation_monochromator mirror
_diffrn_radiation_probe x-ray
_diffrn_radiation_type MoK\a
_diffrn_radiation_wavelength 0.71073
_diffrn_reflns_av_R_equivalents 0.0268
_diffrn_reflns_av_unetI/netI 0.0284
_diffrn_reflns_Laue_measured_fraction_full 0.998
_diffrn_reflns_Laue_measured_fraction_max 0.998
_diffrn_reflns_limit_h_max 8
_diffrn_reflns_limit_h_min -8
_diffrn_reflns_limit_k_max 14
_diffrn_reflns_limit_k_min -14
_diffrn_reflns_limit_l_max 15
_diffrn_reflns_limit_l_min -15
_diffrn_reflns_number 12847
_diffrn_reflns_point_group_measured_fraction_full 0.998
_diffrn_reflns_point_group_measured_fraction_max 0.998
_diffrn_reflns_theta_full 25.242
_diffrn_reflns_theta_max 25.499
_diffrn_reflns_theta_min 3.387
_diffrn_source 'micro-focus sealed X-ray tube'
_diffrn_source_type 'SuperNova (Mo) X-ray Source'
_exptl_absorpt_coefficient_mu 1.691
_exptl_absorpt_correction_T_max 1.00000
_exptl_absorpt_correction_T_min 0.73217
_exptl_absorpt_correction_type multi-scan
_exptl_absorpt_process_details
;
CrysAlisPro 1.171.39.46 (Rigaku Oxford Diffraction, 2018)
Empirical absorption correction using spherical harmonics,
 implemented in SCALE3 ABSPACK scaling algorithm.
;
_exptl_crystal_colour violet
_exptl_crystal_colour_primary violet
_exptl_crystal_density_diffrn 1.854
_exptl_crystal_description block
_exptl_crystal_F_000 561
_exptl_crystal_size_max 0.32
_exptl_crystal_size_mid 0.27
_exptl_crystal_size_min 0.23
_refine_diff_density_max 0.412
_refine_diff_density_min -0.498
_refine_diff_density_rms 0.065
_refine_ls_extinction_coef .
_refine_ls_extinction_method none
_refine_ls_goodness_of_fit_ref 1.072
_refine_ls_hydrogen_treatment constr
_refine_ls_matrix_type full
_refine_ls_number_parameters 315
_refine_ls_number_reflns 3694
_refine_ls_number_restraints 0
_refine_ls_restrained_S_all 1.072
_refine_ls_R_factor_all 0.0393
_refine_ls_R_factor_gt 0.0334
_refine_ls_shift/su_max 0.001
_refine_ls_shift/su_mean 0.000
_refine_ls_structure_factor_coef Fsqd
_refine_ls_weighting_details 'w=1/[\s^2^(Fo^2^)+(0.0383P)^2^+0.8939P] where P=(Fo^2^+2Fc^2^)/3'
_refine_ls_weighting_scheme calc
_refine_ls_wR_factor_gt 0.0817
_refine_ls_wR_factor_ref 0.0842
_reflns_Friedel_coverage 0.000
_reflns_Friedel_fraction_full .
_reflns_Friedel_fraction_max .
_reflns_number_gt 3279
_reflns_number_total 3694
_reflns_threshold_expression 'I > 2\s(I)'
_cod_data_source_file suppl_j_ncrs-2022-0040_suppl.cif
_cod_data_source_block 8101zi
_cod_database_code 8105715
_chemical_oxdiff_usercomment Y202-Co
_shelx_space_group_comment
;
The symmetry employed for this shelxl refinement is uniquely defined
by the following loop, which should always be used as a source of
symmetry information in preference to the above space-group names.
They are only intended as comments.
;
_reflns_odcompleteness_completeness 99.78
_reflns_odcompleteness_iscentric 1
_reflns_odcompleteness_theta 25.30
_olex2_refinement_description
;
1. Fixed Uiso
 At 1.2 times of:
  All C(H) groups, All N(H) groups
 At 1.5 times of:
  All O(H,H) groups
2.a Rotating group:
 O7(H7A,H7B), O8(H8A,H8B)
2.b Aromatic/amide H refined with riding coordinates:
 N3(H3), C4(H4), C6(H6), C10(H10), C11(H11), C13(H13), C14(H14), C16(H16),
 C17(H17), C18(H18), C19(H19)
;
_olex2_submission_special_instructions 'No special instructions were received'
_oxdiff_exptl_absorpt_empirical_details
;
Empirical correction (ABSPACK) includes:
- Absorption correction using spherical harmonics
- Frame scaling
;
_oxdiff_exptl_absorpt_empirical_full_max 1.338
_oxdiff_exptl_absorpt_empirical_full_min 0.658

loop_
_space_group_symop_operation_xyz
'x, y, z'
'-x, -y, -z'

loop_
_atom_site_label
_atom_site_type_symbol
_atom_site_fract_x
_atom_site_fract_y
_atom_site_fract_z
_atom_site_U_iso_or_equiv
_atom_site_adp_type
_atom_site_occupancy
_atom_site_site_symmetry_order
_atom_site_calc_flag
_atom_site_refinement_flags_posn
_atom_site_refinement_flags_adp
_atom_site_refinement_flags_occupancy
_atom_site_disorder_assembly
_atom_site_disorder_group
Cu1 Cu 0.98971(5) 0.46012(3) 0.67007(3) 0.02904(12) Uani 1 1 d . . . . .
Cu2 Cu 0.5000 0.0000 1.0000 0.02065(13) Uani 1 2 d S T P . .
O1 O 0.8797(3) 0.32333(16) 0.67205(15) 0.0266(4) Uani 1 1 d . . . . .
O2 O 0.6156(4) 0.42361(19) 0.60852(19) 0.0476(6) Uani 1 1 d . . . . .
O3 O 0.5864(3) 0.02127(17) 0.83849(14) 0.0299(5) Uani 1 1 d . . . . .
O4 O 0.5375(3) 0.22050(18) 0.81274(15) 0.0314(5) Uani 1 1 d . . . . .
O5 O 0.9523(3) 0.38562(16) 0.41512(15) 0.0284(4) Uani 1 1 d . . . . .
O6 O 0.8209(4) 0.3406(2) 0.29458(17) 0.0493(7) Uani 1 1 d . . . . .
O7 O 1.2280(3) 0.38774(19) 0.56804(19) 0.0437(6) Uani 1 1 d . . . . .
H7A H 1.2557 0.4372 0.5075 0.066 Uiso 1 1 d GR . . . .
H7B H 1.2058 0.3289 0.5459 0.066 Uiso 1 1 d GR . . . .
O8 O 1.2015(3) 0.4228(2) 0.79244(18) 0.0424(5) Uani 1 1 d . . . . .
H8A H 1.2484 0.4838 0.7880 0.064 Uiso 1 1 d GR . . . .
H8B H 1.3028 0.3707 0.7722 0.064 Uiso 1 1 d GR . . . .
O9 O 0.7941(4) -0.0814(2) 0.35523(17) 0.0445(6) Uani 1 1 d . . . . .
O10 O 0.7030(4) -0.17260(19) 0.52149(19) 0.0462(6) Uani 1 1 d . . . . .
N1 N 0.7795(3) 0.5413(2) 0.78330(19) 0.0282(5) Uani 1 1 d . . . . .
N2 N -0.2345(3) 0.9066(2) 1.00702(17) 0.0231(5) Uani 1 1 d . . . . .
N3 N 0.3448(3) 0.7372(2) 1.0063(2) 0.0343(6) Uani 1 1 d . . . . .
H3 H 0.3812 0.7448 1.0630 0.041 Uiso 1 1 calc R . . . .
N4 N 0.7493(3) -0.0857(2) 0.4555(2) 0.0281(5) Uani 1 1 d . . . . .
C1 C 0.7399(4) 0.3342(2) 0.6261(2) 0.0253(6) Uani 1 1 d . . . . .
C2 C 0.7378(4) 0.2217(2) 0.5839(2) 0.0194(5) Uani 1 1 d . . . . .
C3 C 0.6750(4) 0.1219(2) 0.6555(2) 0.0197(5) Uani 1 1 d . . . . .
C4 C 0.6822(4) 0.0202(2) 0.6141(2) 0.0216(5) Uani 1 1 d . . . . .
H4 H 0.6445 -0.0468 0.6618 0.026 Uiso 1 1 calc R . . . .
C5 C 0.7465(4) 0.0202(2) 0.5004(2) 0.0215(5) Uani 1 1 d . . . . .
C6 C 0.8026(4) 0.1179(2) 0.4281(2) 0.0228(6) Uani 1 1 d . . . . .
H6 H 0.8415 0.1166 0.3520 0.027 Uiso 1 1 calc R . . . .
C7 C 0.8007(4) 0.2188(2) 0.4695(2) 0.0210(5) Uani 1 1 d . . . . .
C8 C 0.5927(4) 0.1239(3) 0.7786(2) 0.0228(6) Uani 1 1 d . . . . .
C9 C 0.8624(4) 0.3236(2) 0.3851(2) 0.0247(6) Uani 1 1 d . . . . .
C10 C 0.7851(4) 0.5321(3) 0.8903(2) 0.0326(7) Uani 1 1 d . . . . .
H10 H 0.8881 0.4793 0.9154 0.039 Uiso 1 1 calc R . . . .
C11 C 0.6457(4) 0.5972(3) 0.9636(2) 0.0331(7) Uani 1 1 d . . . . .
H11 H 0.6560 0.5884 1.0366 0.040 Uiso 1 1 calc R . . . .
C12 C 0.4887(4) 0.6763(3) 0.9289(2) 0.0274(6) Uani 1 1 d . . . . .
C13 C 0.4908(4) 0.6914(3) 0.8165(2) 0.0340(7) Uani 1 1 d . . . . .
H13 H 0.3960 0.7485 0.7875 0.041 Uiso 1 1 calc R . . . .
C14 C 0.6340(4) 0.6215(3) 0.7492(2) 0.0351(7) Uani 1 1 d . . . . .
H14 H 0.6294 0.6305 0.6752 0.042 Uiso 1 1 calc R . . . .
C15 C 0.1519(4) 0.7872(2) 1.0055(2) 0.0260(6) Uani 1 1 d . . . . .
C16 C 0.0599(4) 0.7793(3) 0.9251(2) 0.0296(6) Uani 1 1 d . . . . .
H16 H 0.1253 0.7332 0.8697 0.036 Uiso 1 1 calc R . . . .
C17 C -0.1286(4) 0.8405(3) 0.9287(2) 0.0275(6) Uani 1 1 d . . . . .
H17 H -0.1863 0.8357 0.8733 0.033 Uiso 1 1 calc R . . . .
C18 C -0.1501(4) 0.9055(2) 1.0895(2) 0.0251(6) Uani 1 1 d . . . . .
H18 H -0.2234 0.9456 1.1480 0.030 Uiso 1 1 calc R . . . .
C19 C 0.0376(4) 0.8485(3) 1.0919(2) 0.0267(6) Uani 1 1 d . . . . .
H19 H 0.0888 0.8505 1.1508 0.032 Uiso 1 1 calc R . . . .

loop_
_atom_site_aniso_label
_atom_site_aniso_U_11
_atom_site_aniso_U_22
_atom_site_aniso_U_33
_atom_site_aniso_U_23
_atom_site_aniso_U_13
_atom_site_aniso_U_12
Cu1 0.0313(2) 0.0253(2) 0.0292(2) -0.01233(15) 0.00623(15) -0.01155(15)
Cu2 0.0195(2) 0.0260(2) 0.0117(2) 0.00010(17) -0.00039(17) -0.00220(19)
O1 0.0354(11) 0.0246(10) 0.0232(10) -0.0050(8) -0.0055(8) -0.0127(9)
O2 0.0636(16) 0.0351(13) 0.0430(13) -0.0187(10) -0.0219(12) 0.0139(12)
O3 0.0312(11) 0.0343(11) 0.0134(9) 0.0018(8) 0.0007(8) 0.0018(9)
O4 0.0386(12) 0.0380(12) 0.0194(10) -0.0114(9) -0.0002(9) -0.0123(10)
O5 0.0392(12) 0.0259(10) 0.0228(10) -0.0016(8) -0.0061(9) -0.0146(9)
O6 0.093(2) 0.0469(14) 0.0220(11) 0.0079(10) -0.0231(12) -0.0410(14)
O7 0.0462(14) 0.0362(12) 0.0478(14) -0.0232(11) 0.0119(11) -0.0185(11)
O8 0.0366(12) 0.0421(13) 0.0428(13) -0.0107(11) -0.0070(10) 0.0033(10)
O9 0.0695(16) 0.0421(13) 0.0260(12) -0.0175(10) -0.0053(11) -0.0149(12)
O10 0.0728(17) 0.0258(11) 0.0414(13) -0.0056(10) -0.0063(12) -0.0202(11)
N1 0.0285(13) 0.0283(13) 0.0273(13) -0.0094(10) 0.0007(10) -0.0086(11)
N2 0.0199(11) 0.0299(12) 0.0163(11) -0.0022(9) -0.0008(9) -0.0042(10)
N3 0.0272(13) 0.0518(16) 0.0258(13) -0.0219(12) -0.0116(10) 0.0082(12)
N4 0.0287(13) 0.0267(13) 0.0311(14) -0.0097(11) -0.0075(10) -0.0046(10)
C1 0.0334(16) 0.0254(15) 0.0147(13) -0.0040(11) -0.0003(11) -0.0071(13)
C2 0.0157(12) 0.0260(14) 0.0165(12) -0.0047(10) -0.0033(10) -0.0034(11)
C3 0.0183(13) 0.0261(14) 0.0142(12) -0.0030(10) -0.0032(10) -0.0044(11)
C4 0.0221(13) 0.0237(14) 0.0181(13) 0.0018(10) -0.0045(10) -0.0079(11)
C5 0.0228(13) 0.0222(13) 0.0213(13) -0.0058(11) -0.0054(11) -0.0055(11)
C6 0.0253(14) 0.0292(14) 0.0138(12) -0.0055(11) -0.0018(10) -0.0063(12)
C7 0.0213(13) 0.0242(14) 0.0168(13) -0.0020(10) -0.0032(10) -0.0058(11)
C8 0.0181(13) 0.0367(16) 0.0140(12) -0.0029(12) -0.0035(10) -0.0073(12)
C9 0.0304(15) 0.0225(14) 0.0190(13) -0.0041(11) -0.0002(11) -0.0069(12)
C10 0.0281(15) 0.0332(16) 0.0304(16) -0.0047(13) -0.0033(13) 0.0006(13)
C11 0.0291(15) 0.0434(18) 0.0251(15) -0.0092(13) -0.0063(12) -0.0009(14)
C12 0.0241(14) 0.0324(15) 0.0270(14) -0.0121(12) -0.0058(12) -0.0018(12)
C13 0.0300(16) 0.0443(18) 0.0267(15) -0.0118(13) -0.0091(13) 0.0027(14)
C14 0.0335(17) 0.0482(19) 0.0246(15) -0.0125(14) -0.0054(13) -0.0059(15)
C15 0.0263(15) 0.0280(15) 0.0232(14) -0.0079(11) -0.0041(11) -0.0029(12)
C16 0.0284(15) 0.0344(16) 0.0278(15) -0.0163(13) -0.0073(12) 0.0014(13)
C17 0.0274(15) 0.0367(16) 0.0211(14) -0.0097(12) -0.0069(12) -0.0058(13)
C18 0.0251(14) 0.0321(15) 0.0158(13) -0.0055(11) 0.0003(11) -0.0060(12)
C19 0.0290(15) 0.0354(16) 0.0180(13) -0.0071(11) -0.0068(11) -0.0067(13)

loop_
_atom_type_symbol
_atom_type_description
_atom_type_scat_dispersion_real
_atom_type_scat_dispersion_imag
_atom_type_scat_source
C C 0.0033 0.0016 'International Tables Vol C Tables 4.2.6.8 and 6.1.1.4'
H H 0.0000 0.0000 'International Tables Vol C Tables 4.2.6.8 and 6.1.1.4'
Cu Cu 0.3201 1.2651 'International Tables Vol C Tables 4.2.6.8 and 6.1.1.4'
N N 0.0061 0.0033 'International Tables Vol C Tables 4.2.6.8 and 6.1.1.4'
O O 0.0106 0.0060 'International Tables Vol C Tables 4.2.6.8 and 6.1.1.4'

loop_
_geom_angle_atom_site_label_1
_geom_angle_atom_site_label_2
_geom_angle_atom_site_label_3
_geom_angle
_geom_angle_site_symmetry_1
_geom_angle_site_symmetry_3
O1 Cu1 O5 145.07(8) . 2_766
O1 Cu1 O7 87.41(8) . .
O1 Cu1 O8 113.91(8) . .
O1 Cu1 N1 100.05(9) . .
O5 Cu1 O7 85.66(9) 2_766 .
O5 Cu1 O8 99.20(8) 2_766 .
O5 Cu1 N1 91.29(9) 2_766 .
O7 Cu1 O8 83.28(9) . .
O7 Cu1 N1 170.63(9) . .
N1 Cu1 O8 88.48(9) . .
O3 Cu2 O3 180.00(12) 2_657 .
O3 Cu2 N2 91.74(8) . 2_567
O3 Cu2 N2 88.26(8) 2_657 2_567
O3 Cu2 N2 88.26(8) . 1_645
O3 Cu2 N2 91.74(8) 2_657 1_645
N2 Cu2 N2 180.00(12) 2_567 1_645
C1 O1 Cu1 121.38(17) . .
C8 O3 Cu2 122.46(17) . .
C9 O5 Cu1 123.45(17) . 2_766
Cu1 O7 H7A 110.3 . .
Cu1 O7 H7B 109.9 . .
H7A O7 H7B 103.6 . .
Cu1 O8 H8A 111.0 . .
Cu1 O8 H8B 110.7 . .
H8A O8 H8B 103.0 . .
C10 N1 Cu1 124.6(2) . .
C14 N1 Cu1 118.18(19) . .
C14 N1 C10 116.7(2) . .
C17 N2 Cu2 121.22(18) . 1_465
C17 N2 C18 116.1(2) . .
C18 N2 Cu2 122.70(18) . 1_465
C12 N3 H3 115.3 . .
C15 N3 H3 115.3 . .
C15 N3 C12 129.5(2) . .
O9 N4 O10 123.8(2) . .
O9 N4 C5 118.4(2) . .
O10 N4 C5 117.8(2) . .
O1 C1 C2 114.0(2) . .
O2 C1 O1 127.9(3) . .
O2 C1 C2 118.0(2) . .
C3 C2 C1 122.5(2) . .
C7 C2 C1 118.5(2) . .
C7 C2 C3 118.9(2) . .
C2 C3 C8 120.9(2) . .
C4 C3 C2 120.6(2) . .
C4 C3 C8 118.5(2) . .
C3 C4 H4 120.6 . .
C5 C4 C3 118.9(2) . .
C5 C4 H4 120.6 . .
C4 C5 N4 119.3(2) . .
C6 C5 N4 118.9(2) . .
C6 C5 C4 121.8(2) . .
C5 C6 H6 120.2 . .
C5 C6 C7 119.5(2) . .
C7 C6 H6 120.2 . .
C2 C7 C9 123.0(2) . .
C6 C7 C2 120.2(2) . .
C6 C7 C9 116.7(2) . .
O3 C8 C3 114.8(2) . .
O4 C8 O3 125.9(2) . .
O4 C8 C3 119.3(2) . .
O5 C9 C7 116.2(2) . .
O6 C9 O5 126.2(3) . .
O6 C9 C7 117.6(2) . .
N1 C10 H10 118.5 . .
N1 C10 C11 123.0(3) . .
C11 C10 H10 118.5 . .
C10 C11 H11 120.0 . .
C10 C11 C12 119.9(3) . .
C12 C11 H11 120.0 . .
N3 C12 C11 118.7(2) . .
N3 C12 C13 124.5(3) . .
C11 C12 C13 116.8(3) . .
C12 C13 H13 120.3 . .
C14 C13 C12 119.4(3) . .
C14 C13 H13 120.3 . .
N1 C14 C13 123.9(3) . .
N1 C14 H14 118.0 . .
C13 C14 H14 118.0 . .
N3 C15 C16 124.7(2) . .
N3 C15 C19 118.6(2) . .
C16 C15 C19 116.8(3) . .
C15 C16 H16 120.4 . .
C17 C16 C15 119.2(2) . .
C17 C16 H16 120.4 . .
N2 C17 C16 124.1(2) . .
N2 C17 H17 117.9 . .
C16 C17 H17 117.9 . .
N2 C18 H18 118.2 . .
N2 C18 C19 123.6(2) . .
C19 C18 H18 118.2 . .
C15 C19 H19 120.1 . .
C18 C19 C15 119.8(2) . .
C18 C19 H19 120.1 . .

loop_
_geom_bond_atom_site_label_1
_geom_bond_atom_site_label_2
_geom_bond_distance
_geom_bond_site_symmetry_2
Cu1 O1 1.9525(18) .
Cu1 O5 1.9722(18) 2_766
Cu1 O7 1.976(2) .
Cu1 O8 2.381(2) .
Cu1 N1 1.991(2) .
Cu2 O3 1.9481(17) 2_657
Cu2 O3 1.9482(17) .
Cu2 N2 1.986(2) 2_567
Cu2 N2 1.986(2) 1_645
O1 C1 1.273(3) .
O2 C1 1.229(3) .
O3 C8 1.280(3) .
O4 C8 1.235(3) .
O5 Cu1 1.9721(18) 2_766
O5 C9 1.262(3) .
O6 C9 1.229(3) .
O7 H7A 0.8630 .
O7 H7B 0.8629 .
O8 H8A 0.8502 .
O8 H8B 0.8505 .
O9 N4 1.215(3) .
O10 N4 1.223(3) .
N1 C10 1.349(4) .
N1 C14 1.334(4) .
N2 Cu2 1.986(2) 1_465
N2 C17 1.341(3) .
N2 C18 1.347(3) .
N3 H3 0.8600 .
N3 C12 1.392(3) .
N3 C15 1.382(4) .
N4 C5 1.468(3) .
C1 C2 1.531(4) .
C2 C3 1.405(4) .
C2 C7 1.402(3) .
C3 C4 1.387(4) .
C3 C8 1.513(3) .
C4 H4 0.9300 .
C4 C5 1.387(4) .
C5 C6 1.373(4) .
C6 H6 0.9300 .
C6 C7 1.390(4) .
C7 C9 1.513(4) .
C10 H10 0.9300 .
C10 C11 1.371(4) .
C11 H11 0.9300 .
C11 C12 1.392(4) .
C12 C13 1.394(4) .
C13 H13 0.9300 .
C13 C14 1.370(4) .
C14 H14 0.9300 .
C15 C16 1.395(4) .
C15 C19 1.396(4) .
C16 H16 0.9300 .
C16 C17 1.375(4) .
C17 H17 0.9300 .
C18 H18 0.9300 .
C18 C19 1.369(4) .
C19 H19 0.9300 .

loop_
_geom_hbond_atom_site_label_D
_geom_hbond_atom_site_label_H
_geom_hbond_atom_site_label_A
_geom_hbond_distance_DH
_geom_hbond_distance_HA
_geom_hbond_distance_DA
_geom_hbond_angle_DHA
_geom_hbond_site_symmetry_A
O7 H7B O10 0.86 2.07 2.865(3) 152.3 2_756
O8 H8A O6 0.85 2.11 2.737(3) 130.6 2_766
N3 H3 O4 0.86 1.98 2.835(3) 174.2 2_667
